data_4105770
loop_
_publ_author_name
'Rodney D. Swartz'
'Michael K. Coggins'
'Werner Kaminsky'
'Julie A. Kovacs'

_publ_contact_author_address
;
Department of Chemistry, BOX 351700
University of Washington
Seattle, WA 98195
USA
;
_publ_contact_author_email wernerka@u.washington.edu
_publ_contact_author_name 'Werner Kaminsky'
_publ_section_title
;
 Nitrile Hydration by Thiolate- and Alkoxide-Ligated Co-NHase Analogues.
 Isolation of Co(III)-Amidate and Co(III)-Iminol Intermediates
;
_journal_name_full 'Journal of the American Chemical Society'
_journal_page_first 3954
_journal_page_last 3963
_journal_paper_doi 10.1021/ja108749f
_journal_volume 133
_journal_year 2011
_chemical_formula_moiety 'C13 H29 Co N5 O S, F6 P'
_chemical_formula_sum 'C13 H29 Co F6 N5 O P S'
_chemical_formula_weight 507.38
_chemical_name_common CDS002
_chemical_name_systematic CDS002
_space_group_IT_number 19
_symmetry_cell_setting orthorhombic
_symmetry_Int_Tables_number 19
_symmetry_space_group_name_Hall 'P 2ac 2ab'
_symmetry_space_group_name_H-M 'P 21 21 21'
_atom_sites_solution_hydrogens geom
_atom_sites_solution_primary direct
_atom_sites_solution_secondary difmap
_audit_creation_method SHELXL-97
_cell_angle_alpha 90.00
_cell_angle_beta 90.00
_cell_angle_gamma 90.00
_cell_formula_units_Z 4
_cell_length_a 7.5760(6)
_cell_length_b 14.5673(13)
_cell_length_c 18.3780(18)
_cell_measurement_reflns_used 2899
_cell_measurement_temperature 130(2)
_cell_volume 2028.2(3)
_computing_cell_refinement 'HKL Scalepack (Otwinowski & Minor 1997)'
_computing_data_collection KappaCCD
_computing_data_reduction 'HKL Scalepack (Otwinowski & Minor 1997)'
_computing_molecular_graphics 'maXus, Zortep'
_computing_publication_material 'SHELXL-97 (Sheldrick, 1997)'
_computing_structure_refinement 'SHELXL-97 (Sheldrick, 1997)'
_computing_structure_solution 'SHELXS-97 (Sheldrick, 1990)'
_diffrn_ambient_temperature 130(2)
_diffrn_measured_fraction_theta_full 0.991
_diffrn_measured_fraction_theta_max 0.861
_diffrn_measurement_device_type 'Nonius KappaCCD'
_diffrn_measurement_method '\f and \w scans'
_diffrn_radiation_monochromator graphite
_diffrn_radiation_source 'fine-focus sealed tube'
_diffrn_radiation_type MoK\a
_diffrn_radiation_wavelength 0.71073
_diffrn_reflns_av_R_equivalents 0.0687
_diffrn_reflns_av_sigmaI/netI 0.0964
_diffrn_reflns_limit_h_max 9
_diffrn_reflns_limit_h_min -9
_diffrn_reflns_limit_k_max 20
_diffrn_reflns_limit_k_min -20
_diffrn_reflns_limit_l_max 23
_diffrn_reflns_limit_l_min -23
_diffrn_reflns_number 4723
_diffrn_reflns_theta_full 25.00
_diffrn_reflns_theta_max 29.65
_diffrn_reflns_theta_min 2.22
_exptl_absorpt_coefficient_mu 1.096
_exptl_absorpt_correction_T_max 0.7453
_exptl_absorpt_correction_T_min 0.6279
_exptl_absorpt_correction_type multi-scan
_exptl_absorpt_process_details HKL2000
_exptl_crystal_colour brown
_exptl_crystal_density_diffrn 1.662
_exptl_crystal_description cut-block
_exptl_crystal_F_000 1048
_exptl_crystal_size_max 0.46
_exptl_crystal_size_mid 0.28
_exptl_crystal_size_min 0.28
_refine_diff_density_max 0.619
_refine_diff_density_min -0.947
_refine_diff_density_rms 0.123
_refine_ls_abs_structure_details 'Flack H D (1983), Acta Cryst. A39, 876-881'
_refine_ls_abs_structure_Flack -0.01(2)
_refine_ls_extinction_method none
_refine_ls_goodness_of_fit_ref 1.073
_refine_ls_hydrogen_treatment constr
_refine_ls_matrix_type full
_refine_ls_number_parameters 294
_refine_ls_number_reflns 4654
_refine_ls_number_restraints 24
_refine_ls_restrained_S_all 1.070
_refine_ls_R_factor_all 0.1000
_refine_ls_R_factor_gt 0.0565
_refine_ls_shift/su_max 0.05
_refine_ls_shift/su_mean 0.006
_refine_ls_structure_factor_coef Fsqd
_refine_ls_weighting_details 'calc w=1/[\s^2^(Fo^2^)+(0.0303P)^2^+4.5357P] where P=(Fo^2^+2Fc^2^)/3'
_refine_ls_weighting_scheme calc
_refine_ls_wR_factor_gt 0.1100
_refine_ls_wR_factor_ref 0.1281
_reflns_number_gt 3256
_reflns_number_total 4654
_reflns_threshold_expression >2sigma(I)
_cod_data_source_file ja108749f_si_004.cif
_cod_data_source_block shelxl
_cod_database_code 4105770

loop_
_symmetry_equiv_pos_as_xyz
'x, y, z'
'-x+1/2, -y, z+1/2'
'x+1/2, -y+1/2, -z'
'-x, y+1/2, -z+1/2'

loop_
_atom_site_label
_atom_site_type_symbol
_atom_site_fract_x
_atom_site_fract_y
_atom_site_fract_z
_atom_site_U_iso_or_equiv
_atom_site_adp_type
_atom_site_occupancy
_atom_site_symmetry_multiplicity
_atom_site_calc_flag
_atom_site_refinement_flags
Co1 Co 0.56034(9) 0.17684(4) 0.27224(4) 0.01717(17) Uani 1 1 d .
S1 S 0.5611(2) 0.28202(9) 0.18568(7) 0.0241(3) Uani 1 1 d .
P1 P 0.11964(19) 0.03856(10) 0.53926(8) 0.0223(3) Uani 1 1 d .
F1 F 0.0543(5) 0.0155(2) 0.45963(17) 0.0436(9) Uani 1 1 d .
F2 F 0.0526(7) 0.1415(2) 0.5313(2) 0.0413(12) Uani 0.898(7) 1 d P
F3 F 0.1862(6) 0.0626(2) 0.62006(18) 0.0499(11) Uani 1 1 d .
F4 F 0.1825(6) -0.0646(3) 0.5511(2) 0.0413(13) Uani 0.898(7) 1 d P
F5 F 0.3082(6) 0.0671(4) 0.5121(2) 0.0535(15) Uani 0.898(7) 1 d P
F6 F -0.0674(6) 0.0090(3) 0.5701(3) 0.0587(15) Uani 0.898(7) 1 d P
O1 O 0.1145(5) 0.2159(3) 0.2887(2) 0.0344(10) Uani 1 1 d .
N1 N 0.7261(6) 0.1120(3) 0.2144(2) 0.0183(10) Uani 1 1 d .
N2 N 0.5791(6) 0.0757(3) 0.3438(2) 0.0216(10) Uani 1 1 d .
N3 N 0.3661(5) 0.1066(3) 0.2292(2) 0.0190(9) Uani 1 1 d .
H3A H 0.2645 0.1410 0.2303 0.023 Uiso 1 1 calc R
H3B H 0.3918 0.0936 0.1814 0.023 Uiso 1 1 calc R
N4 N 0.7482(6) 0.2350(3) 0.3296(3) 0.0212(11) Uani 1 1 d .
H4A H 0.8512 0.2349 0.3031 0.025 Uiso 1 1 calc R
H4B H 0.7182 0.2951 0.3388 0.025 Uiso 1 1 calc R
N5 N 0.3931(6) 0.2478(3) 0.3297(3) 0.0220(10) Uani 1 1 d .
H5 H 0.4457 0.2812 0.3632 0.026 Uiso 1 1 calc R
C1 C 0.6851(9) 0.2358(4) 0.0508(3) 0.0329(15) Uani 1 1 d .
H1A H 0.7816 0.2130 0.0201 0.039 Uiso 1 1 calc R
H1B H 0.6512 0.2975 0.0347 0.039 Uiso 1 1 calc R
H1C H 0.5836 0.1945 0.0466 0.039 Uiso 1 1 calc R
C2 C 0.9081(7) 0.3036(4) 0.1376(3) 0.0320(14) Uani 1 1 d .
H2A H 1.0077 0.2778 0.1104 0.038 Uiso 1 1 calc R
H2B H 0.9401 0.3092 0.1891 0.038 Uiso 1 1 calc R
H2C H 0.8790 0.3644 0.1181 0.038 Uiso 1 1 calc R
C3 C 0.7462(7) 0.2396(4) 0.1300(3) 0.0218(12) Uani 1 1 d .
C4 C 0.7976(7) 0.1442(4) 0.1565(3) 0.0217(12) Uani 1 1 d .
C5 C 0.9312(9) 0.0911(4) 0.1130(3) 0.0326(13) Uani 1 1 d .
H5A H 0.9833 0.1312 0.0759 0.039 Uiso 1 1 calc R
H5B H 0.8731 0.0390 0.0892 0.039 Uiso 1 1 calc R
H5C H 1.0242 0.0684 0.1454 0.039 Uiso 1 1 calc R
C6 C 0.7576(8) 0.0172(4) 0.2387(3) 0.0251(12) Uani 1 1 d .
H6A H 0.8817 -0.0002 0.2289 0.030 Uiso 1 1 calc R
H6B H 0.6797 -0.0254 0.2117 0.030 Uiso 1 1 calc R
C7 C 0.7199(7) 0.0106(4) 0.3201(3) 0.0226(12) Uani 1 1 d .
H7A H 0.6831 -0.0529 0.3319 0.027 Uiso 1 1 calc R
H7B H 0.8296 0.0239 0.3474 0.027 Uiso 1 1 calc R
C8 C 0.4035(7) 0.0333(4) 0.3468(3) 0.0262(13) Uani 1 1 d .
H8A H 0.3211 0.0737 0.3737 0.031 Uiso 1 1 calc R
H8B H 0.4102 -0.0263 0.3726 0.031 Uiso 1 1 calc R
C9 C 0.3377(7) 0.0188(4) 0.2700(3) 0.0255(12) Uani 1 1 d .
H9A H 0.4034 -0.0318 0.2465 0.031 Uiso 1 1 calc R
H9B H 0.2107 0.0028 0.2705 0.031 Uiso 1 1 calc R
C10 C 0.6291(8) 0.1189(4) 0.4144(3) 0.0251(12) Uani 1 1 d .
H10A H 0.6681 0.0712 0.4492 0.030 Uiso 1 1 calc R
H10B H 0.5264 0.1513 0.4355 0.030 Uiso 1 1 calc R
C11 C 0.7779(8) 0.1862(4) 0.4000(3) 0.0275(13) Uani 1 1 d .
H11A H 0.7840 0.2314 0.4402 0.033 Uiso 1 1 calc R
H11B H 0.8916 0.1528 0.3982 0.033 Uiso 1 1 calc R
C12 C 0.2196(7) 0.2579(4) 0.3307(3) 0.0243(13) Uani 1 1 d .
C13 C 0.1409(8) 0.3215(4) 0.3880(3) 0.0327(14) Uani 1 1 d .
H13A H 0.2329 0.3627 0.4064 0.039 Uiso 1 1 calc R
H13B H 0.0936 0.2849 0.4282 0.039 Uiso 1 1 calc R
H13C H 0.0458 0.3579 0.3662 0.039 Uiso 1 1 calc R
F7 F 0.039(5) -0.047(2) 0.5722(16) 0.030(9) Uani 0.102(7) 1 d PU
F8 F 0.183(4) 0.136(2) 0.4974(15) 0.021(8) Uani 0.102(7) 1 d PU
F9 F -0.060(6) 0.092(3) 0.561(2) 0.049(11) Uani 0.102(7) 1 d PU
F10 F 0.283(5) -0.013(3) 0.513(2) 0.040(10) Uani 0.102(7) 1 d PU

loop_
_atom_site_aniso_label
_atom_site_aniso_U_11
_atom_site_aniso_U_22
_atom_site_aniso_U_33
_atom_site_aniso_U_23
_atom_site_aniso_U_13
_atom_site_aniso_U_12
Co1 0.0150(3) 0.0184(3) 0.0181(3) -0.0015(3) 0.0009(3) 0.0001(3)
S1 0.0237(7) 0.0217(6) 0.0269(7) 0.0043(5) 0.0038(7) 0.0032(6)
P1 0.0231(8) 0.0230(7) 0.0209(7) -0.0018(6) 0.0027(6) -0.0013(6)
F1 0.056(2) 0.0417(19) 0.0332(19) -0.0102(16) -0.0195(19) 0.006(2)
F2 0.063(3) 0.0198(16) 0.041(2) 0.0031(17) -0.004(2) 0.003(2)
F3 0.094(3) 0.037(2) 0.0196(18) -0.0042(17) -0.0061(19) -0.002(2)
F4 0.045(3) 0.028(2) 0.050(3) -0.012(2) -0.014(2) 0.0123(19)
F5 0.027(2) 0.094(4) 0.040(3) 0.007(3) 0.0070(19) -0.018(3)
F6 0.035(3) 0.041(3) 0.099(4) 0.006(2) 0.037(3) -0.001(2)
O1 0.020(2) 0.045(2) 0.038(3) -0.020(2) -0.0009(18) -0.0004(18)
N1 0.023(2) 0.017(2) 0.015(2) 0.0007(19) -0.0004(19) -0.0007(18)
N2 0.024(3) 0.023(2) 0.018(2) -0.0053(18) -0.001(2) -0.001(2)
N3 0.015(2) 0.024(2) 0.017(2) -0.003(2) -0.0010(19) 0.0003(17)
N4 0.019(3) 0.021(2) 0.024(3) 0.000(2) 0.002(2) -0.0010(18)
N5 0.015(3) 0.028(2) 0.022(2) -0.008(2) -0.0002(19) -0.0017(19)
C1 0.041(4) 0.034(3) 0.023(3) 0.007(3) 0.003(3) -0.002(3)
C2 0.026(3) 0.032(3) 0.038(3) 0.003(3) 0.007(3) -0.001(2)
C3 0.018(3) 0.027(3) 0.020(3) 0.007(2) 0.004(2) -0.004(2)
C4 0.016(3) 0.024(3) 0.025(3) -0.004(2) 0.003(2) -0.002(2)
C5 0.030(3) 0.034(3) 0.034(3) -0.002(3) 0.008(3) 0.005(3)
C6 0.028(3) 0.023(3) 0.025(3) 0.001(2) 0.003(2) 0.006(2)
C7 0.026(3) 0.019(2) 0.023(3) -0.003(2) 0.000(2) 0.004(2)
C8 0.028(4) 0.028(3) 0.022(3) -0.001(2) 0.005(2) -0.009(3)
C9 0.023(3) 0.024(3) 0.029(3) -0.004(3) 0.003(3) -0.006(2)
C10 0.027(3) 0.028(3) 0.020(3) 0.001(2) -0.005(2) -0.005(2)
C11 0.032(3) 0.028(3) 0.023(3) -0.001(3) -0.005(2) 0.004(3)
C12 0.020(3) 0.026(3) 0.027(3) -0.006(3) 0.002(2) -0.004(2)
C13 0.030(3) 0.034(3) 0.033(3) -0.009(3) 0.006(3) -0.008(3)
F7 0.034(13) 0.027(11) 0.030(11) -0.007(8) -0.006(9) -0.008(9)
F8 0.022(12) 0.022(10) 0.018(11) 0.009(8) 0.001(8) -0.007(8)
F9 0.044(13) 0.048(14) 0.053(14) -0.006(9) 0.005(9) 0.008(9)
F10 0.040(13) 0.040(13) 0.040(13) -0.007(9) 0.002(9) 0.008(9)

loop_
_atom_type_symbol
_atom_type_description
_atom_type_scat_dispersion_real
_atom_type_scat_dispersion_imag
_atom_type_scat_source
C C 0.0033 0.0016 'International Tables Vol C Tables 4.2.6.8 and 6.1.1.4'
H H 0.0000 0.0000 'International Tables Vol C Tables 4.2.6.8 and 6.1.1.4'
O O 0.0106 0.0060 'International Tables Vol C Tables 4.2.6.8 and 6.1.1.4'
S S 0.1246 0.1234 'International Tables Vol C Tables 4.2.6.8 and 6.1.1.4'
P P 0.1023 0.0942 'International Tables Vol C Tables 4.2.6.8 and 6.1.1.4'
F F 0.0171 0.0103 'International Tables Vol C Tables 4.2.6.8 and 6.1.1.4'
Co Co 0.3494 0.9721 'International Tables Vol C Tables 4.2.6.8 and 6.1.1.4'
N N 0.0061 0.0033 'International Tables Vol C Tables 4.2.6.8 and 6.1.1.4'

loop_
_geom_angle_atom_site_label_1
_geom_angle_atom_site_label_2
_geom_angle_atom_site_label_3
_geom_angle
N1 Co1 N5 177.8(2)
N1 Co1 N3 90.60(17)
N5 Co1 N3 90.42(19)
N1 Co1 N4 92.06(19)
N5 Co1 N4 87.24(18)
N3 Co1 N4 170.63(19)
N1 Co1 N2 87.36(18)
N5 Co1 N2 94.67(19)
N3 Co1 N2 86.16(18)
N4 Co1 N2 85.00(18)
N1 Co1 S1 86.58(13)
N5 Co1 S1 91.38(15)
N3 Co1 S1 94.23(13)
N4 Co1 S1 94.90(14)
N2 Co1 S1 173.93(14)
C3 S1 Co1 99.74(18)
F10 P1 F7 93(2)
F7 P1 F5 135.4(15)
F10 P1 F1 81.8(14)
F7 P1 F1 93.9(11)
F5 P1 F1 92.6(2)
F10 P1 F6 134.8(16)
F5 P1 F6 177.5(3)
F1 P1 F6 89.6(3)
F10 P1 F4 48.4(16)
F5 P1 F4 91.2(3)
F1 P1 F4 91.1(2)
F6 P1 F4 87.8(2)
F10 P1 F2 133.9(16)
F7 P1 F2 133.2(15)
F5 P1 F2 90.7(3)
F1 P1 F2 90.9(2)
F6 P1 F2 90.2(2)
F4 P1 F2 177.2(2)
F10 P1 F3 98.3(14)
F7 P1 F3 86.4(11)
F5 P1 F3 87.2(2)
F1 P1 F3 179.7(2)
F6 P1 F3 90.5(3)
F4 P1 F3 89.2(2)
F2 P1 F3 88.8(2)
F10 P1 F9 175.7(19)
F7 P1 F9 88(2)
F5 P1 F9 135.7(15)
F1 P1 F9 93.9(14)
F4 P1 F9 132.3(15)
F2 P1 F9 45.5(14)
F3 P1 F9 86.0(14)
F10 P1 F8 92.2(19)
F7 P1 F8 172.3(17)
F5 P1 F8 51.2(11)
F1 P1 F8 81.1(10)
F4 P1 F8 140.6(11)
F3 P1 F8 98.6(10)
F9 P1 F8 86.8(18)
F8 F2 F9 141(2)
F8 F2 P1 73.4(14)
F9 F2 P1 68.5(18)
F10 F4 F7 127(2)
F10 F4 P1 63.2(16)
F7 F4 P1 64.5(15)
F10 F5 F8 127(2)
F10 F5 P1 65.7(18)
F8 F5 P1 68.6(12)
F7 F6 F9 133(3)
F7 F6 P1 65.2(16)
F9 F6 P1 69(2)
C4 N1 C6 121.8(4)
C4 N1 Co1 124.2(4)
C6 N1 Co1 113.9(3)
C8 N2 C7 113.1(4)
C8 N2 C10 112.0(4)
C7 N2 C10 109.9(4)
C8 N2 Co1 105.9(3)
C7 N2 Co1 109.3(3)
C10 N2 Co1 106.4(3)
C9 N3 Co1 110.6(3)
C9 N3 H3A 109.5
Co1 N3 H3A 109.5
C9 N3 H3B 109.5
Co1 N3 H3B 109.5
H3A N3 H3B 108.1
C11 N4 Co1 111.6(3)
C11 N4 H4A 109.3
Co1 N4 H4A 109.3
C11 N4 H4B 109.3
Co1 N4 H4B 109.3
H4A N4 H4B 108.0
C12 N5 Co1 135.6(4)
C12 N5 H5 112.2
Co1 N5 H5 112.2
C3 C1 H1A 109.5
C3 C1 H1B 109.5
H1A C1 H1B 109.5
C3 C1 H1C 109.5
H1A C1 H1C 109.5
H1B C1 H1C 109.5
C3 C2 H2A 109.5
C3 C2 H2B 109.5
H2A C2 H2B 109.5
C3 C2 H2C 109.5
H2A C2 H2C 109.5
H2B C2 H2C 109.5
C4 C3 C1 110.4(5)
C4 C3 C2 108.6(4)
C1 C3 C2 110.3(5)
C4 C3 S1 108.9(4)
C1 C3 S1 108.1(4)
C2 C3 S1 110.5(4)
N1 C4 C5 122.5(5)
N1 C4 C3 119.4(5)
C5 C4 C3 118.1(5)
C4 C5 H5A 109.5
C4 C5 H5B 109.5
H5A C5 H5B 109.5
C4 C5 H5C 109.5
H5A C5 H5C 109.5
H5B C5 H5C 109.5
N1 C6 C7 109.1(4)
N1 C6 H6A 109.9
C7 C6 H6A 109.9
N1 C6 H6B 109.9
C7 C6 H6B 109.9
H6A C6 H6B 108.3
N2 C7 C6 112.3(4)
N2 C7 H7A 109.1
C6 C7 H7A 109.1
N2 C7 H7B 109.1
C6 C7 H7B 109.1
H7A C7 H7B 107.9
N2 C8 C9 108.8(4)
N2 C8 H8A 109.9
C9 C8 H8A 109.9
N2 C8 H8B 109.9
C9 C8 H8B 109.9
H8A C8 H8B 108.3
N3 C9 C8 107.5(4)
N3 C9 H9A 110.2
C8 C9 H9A 110.2
N3 C9 H9B 110.2
C8 C9 H9B 110.2
H9A C9 H9B 108.5
N2 C10 C11 108.1(5)
N2 C10 H10A 110.1
C11 C10 H10A 110.1
N2 C10 H10B 110.1
C11 C10 H10B 110.1
H10A C10 H10B 108.4
N4 C11 C10 110.3(5)
N4 C11 H11A 109.6
C10 C11 H11A 109.6
N4 C11 H11B 109.6
C10 C11 H11B 109.6
H11A C11 H11B 108.1
O1 C12 N5 124.2(5)
O1 C12 C13 118.0(5)
N5 C12 C13 117.8(5)
C12 C13 H13A 109.5
C12 C13 H13B 109.5
H13A C13 H13B 109.5
C12 C13 H13C 109.5
H13A C13 H13C 109.5
H13B C13 H13C 109.5
F6 F7 F4 142(3)
F6 F7 P1 71.3(17)
F4 F7 P1 70.9(17)
F2 F8 F5 121(2)
F2 F8 P1 64.8(13)
F5 F8 P1 60.2(11)
F6 F9 F2 132(3)
F6 F9 P1 66.1(18)
F2 F9 P1 66.0(19)
F4 F10 F5 133(3)
F4 F10 P1 68.4(17)
F5 F10 P1 69.5(18)

loop_
_geom_bond_atom_site_label_1
_geom_bond_atom_site_label_2
_geom_bond_distance
Co1 N1 1.897(4)
Co1 N5 1.946(4)
Co1 N3 1.959(4)
Co1 N4 1.963(5)
Co1 N2 1.980(4)
Co1 S1 2.2087(15)
S1 C3 1.843(6)
P1 F10 1.53(3)
P1 F7 1.52(3)
P1 F5 1.569(4)
P1 F1 1.581(3)
P1 F6 1.586(5)
P1 F4 1.591(4)
P1 F2 1.589(4)
P1 F3 1.607(4)
P1 F9 1.62(4)
P1 F8 1.68(3)
F2 F8 1.17(3)
F2 F9 1.24(4)
F4 F10 1.28(4)
F4 F7 1.18(4)
F5 F10 1.18(4)
F5 F8 1.41(3)
F6 F7 1.15(4)
F6 F9 1.22(4)
O1 C12 1.267(6)
N1 C4 1.284(7)
N1 C6 1.470(7)
N2 C8 1.468(7)
N2 C7 1.492(7)
N2 C10 1.490(7)
N3 C9 1.497(7)
N3 H3A 0.9200
N3 H3B 0.9200
N4 C11 1.495(7)
N4 H4A 0.9200
N4 H4B 0.9200
N5 C12 1.323(7)
N5 H5 0.8800
C1 C3 1.529(8)
C1 H1A 0.9800
C1 H1B 0.9800
C1 H1C 0.9800
C2 C3 1.547(7)
C2 H2A 0.9800
C2 H2B 0.9800
C2 H2C 0.9800
C3 C4 1.522(8)
C4 C5 1.504(8)
C5 H5A 0.9800
C5 H5B 0.9800
C5 H5C 0.9800
C6 C7 1.525(7)
C6 H6A 0.9900
C6 H6B 0.9900
C7 H7A 0.9900
C7 H7B 0.9900
C8 C9 1.511(8)
C8 H8A 0.9900
C8 H8B 0.9900
C9 H9A 0.9900
C9 H9B 0.9900
C10 C11 1.517(8)
C10 H10A 0.9900
C10 H10B 0.9900
C11 H11A 0.9900
C11 H11B 0.9900
C12 C13 1.524(8)
C13 H13A 0.9800
C13 H13B 0.9800
C13 H13C 0.9800

loop_
_geom_torsion_atom_site_label_1
_geom_torsion_atom_site_label_2
_geom_torsion_atom_site_label_3
_geom_torsion_atom_site_label_4
_geom_torsion
N1 Co1 S1 C3 -9.0(2)
N5 Co1 S1 C3 170.1(2)
N3 Co1 S1 C3 -99.3(2)
N4 Co1 S1 C3 82.8(2)
F10 P1 F2 F8 4(2)
F7 P1 F2 F8 -172(2)
F5 P1 F2 F8 17.1(15)
F1 P1 F2 F8 -75.5(15)
F6 P1 F2 F8 -165.2(15)
F3 P1 F2 F8 104.3(15)
F9 P1 F2 F8 -170(2)
F10 P1 F2 F9 174(3)
F7 P1 F2 F9 -2(2)
F5 P1 F2 F9 -172.8(19)
F1 P1 F2 F9 94.6(19)
F6 P1 F2 F9 5(2)
F3 P1 F2 F9 -85.6(19)
F8 P1 F2 F9 170(2)
F7 P1 F4 F10 172(2)
F5 P1 F4 F10 -14.7(19)
F1 P1 F4 F10 78.0(19)
F6 P1 F4 F10 167.6(19)
F3 P1 F4 F10 -101.9(19)
F9 P1 F4 F10 174(3)
F8 P1 F4 F10 1(2)
F10 P1 F4 F7 -172(2)
F5 P1 F4 F7 172.9(15)
F1 P1 F4 F7 -94.4(15)
F6 P1 F4 F7 -4.8(16)
F3 P1 F4 F7 85.7(15)
F9 P1 F4 F7 2(2)
F8 P1 F4 F7 -172(2)
F7 P1 F5 F10 23(3)
F1 P1 F5 F10 -76(2)
F4 P1 F5 F10 16(2)
F2 P1 F5 F10 -166(2)
F3 P1 F5 F10 105(2)
F9 P1 F5 F10 -174(3)
F8 P1 F5 F10 -152(2)
F10 P1 F5 F8 152(2)
F7 P1 F5 F8 175(2)
F1 P1 F5 F8 76.3(13)
F4 P1 F5 F8 167.5(13)
F2 P1 F5 F8 -14.6(13)
F3 P1 F5 F8 -103.4(13)
F9 P1 F5 F8 -22(2)
F10 P1 F6 F7 18(2)
F1 P1 F6 F7 96.1(16)
F4 P1 F6 F7 4.9(16)
F2 P1 F6 F7 -173.1(16)
F3 P1 F6 F7 -84.2(16)
F9 P1 F6 F7 -168(3)
F8 P1 F6 F7 174(2)
F10 P1 F6 F9 -174(3)
F7 P1 F6 F9 168(3)
F1 P1 F6 F9 -96(2)
F4 P1 F6 F9 173(2)
F2 P1 F6 F9 -5(2)
F3 P1 F6 F9 84(2)
F8 P1 F6 F9 -18(2)
N3 Co1 N1 C4 101.7(5)
N4 Co1 N1 C4 -87.3(5)
N2 Co1 N1 C4 -172.2(5)
S1 Co1 N1 C4 7.5(4)
N3 Co1 N1 C6 -74.1(4)
N4 Co1 N1 C6 96.9(4)
N2 Co1 N1 C6 12.0(4)
S1 Co1 N1 C6 -168.3(4)
N1 Co1 N2 C8 -116.2(3)
N5 Co1 N2 C8 64.7(3)
N3 Co1 N2 C8 -25.4(3)
N4 Co1 N2 C8 151.5(3)
N1 Co1 N2 C7 5.9(3)
N5 Co1 N2 C7 -173.2(3)
N3 Co1 N2 C7 96.6(3)
N4 Co1 N2 C7 -86.4(3)
N1 Co1 N2 C10 124.5(4)
N5 Co1 N2 C10 -54.6(4)
N3 Co1 N2 C10 -144.7(4)
N4 Co1 N2 C10 32.2(4)
N1 Co1 N3 C9 86.8(3)
N5 Co1 N3 C9 -95.2(3)
N2 Co1 N3 C9 -0.5(3)
S1 Co1 N3 C9 173.4(3)
N1 Co1 N4 C11 -98.4(4)
N5 Co1 N4 C11 83.7(4)
N2 Co1 N4 C11 -11.2(4)
S1 Co1 N4 C11 174.9(4)
N3 Co1 N5 C12 -11.0(6)
N4 Co1 N5 C12 178.1(6)
N2 Co1 N5 C12 -97.2(6)
S1 Co1 N5 C12 83.2(6)
Co1 S1 C3 C4 10.4(4)
Co1 S1 C3 C1 130.5(3)
Co1 S1 C3 C2 -108.7(4)
C6 N1 C4 C5 -5.7(8)
Co1 N1 C4 C5 178.8(4)
C6 N1 C4 C3 174.1(5)
Co1 N1 C4 C3 -1.4(7)
C1 C3 C4 N1 -125.8(6)
C2 C3 C4 N1 113.1(6)
S1 C3 C4 N1 -7.3(6)
C1 C3 C4 C5 54.0(7)
C2 C3 C4 C5 -67.1(6)
S1 C3 C4 C5 172.5(4)
C4 N1 C6 C7 157.7(5)
Co1 N1 C6 C7 -26.4(6)
C8 N2 C7 C6 95.7(5)
C10 N2 C7 C6 -138.3(5)
Co1 N2 C7 C6 -21.9(5)
N1 C6 C7 N2 31.2(6)
C7 N2 C8 C9 -73.2(5)
C10 N2 C8 C9 161.9(4)
Co1 N2 C8 C9 46.4(5)
Co1 N3 C9 C8 25.8(5)
N2 C8 C9 N3 -47.9(6)
C8 N2 C10 C11 -161.5(4)
C7 N2 C10 C11 71.9(5)
Co1 N2 C10 C11 -46.3(5)
Co1 N4 C11 C10 -12.3(6)
N2 C10 C11 N4 38.4(6)
Co1 N5 C12 O1 1.3(10)
Co1 N5 C12 C13 178.8(4)
F9 F6 F7 F4 -26(6)
P1 F6 F7 F4 -11(3)
F9 F6 F7 P1 -15(3)
F10 F4 F7 F6 2(5)
P1 F4 F7 F6 11(3)
F10 F4 F7 P1 -9(3)
F10 P1 F7 F6 -167.3(18)
F5 P1 F7 F6 176.9(4)
F1 P1 F7 F6 -85.3(12)
F4 P1 F7 F6 -173(2)
F2 P1 F7 F6 10(2)
F3 P1 F7 F6 94.6(12)
F9 P1 F7 F6 8.4(18)
F10 P1 F7 F4 5.7(18)
F5 P1 F7 F4 -10(2)
F1 P1 F7 F4 87.6(11)
F6 P1 F7 F4 173(2)
F2 P1 F7 F4 -177.5(3)
F3 P1 F7 F4 -92.5(11)
F9 P1 F7 F4 -178.6(18)
F9 F2 F8 F5 -37(5)
P1 F2 F8 F5 -22.6(19)
F9 F2 F8 P1 -15(4)
F10 F5 F8 F2 56(4)
P1 F5 F8 F2 24(2)
F10 F5 F8 P1 32(3)
F10 P1 F8 F2 -177.2(17)
F5 P1 F8 F2 -157.8(19)
F1 P1 F8 F2 101.5(12)
F6 P1 F8 F2 19.6(19)
F4 P1 F8 F2 -177.8(4)
F3 P1 F8 F2 -78.4(12)
F9 P1 F8 F2 7.1(17)
F10 P1 F8 F5 -19.4(17)
F1 P1 F8 F5 -100.7(9)
F6 P1 F8 F5 177.4(4)
F4 P1 F8 F5 -20(2)
F2 P1 F8 F5 157.8(19)
F3 P1 F8 F5 79.3(9)
F9 P1 F8 F5 164.8(16)
F7 F6 F9 F2 23(6)
P1 F6 F9 F2 9(3)
F7 F6 F9 P1 15(3)
F8 F2 F9 F6 6(7)
P1 F2 F9 F6 -9(3)
F8 F2 F9 P1 15(4)
F7 P1 F9 F6 -8.2(18)
F5 P1 F9 F6 -176.6(4)
F1 P1 F9 F6 85.6(15)
F4 P1 F9 F6 -9(3)
F2 P1 F9 F6 173(3)
F3 P1 F9 F6 -94.7(14)
F8 P1 F9 F6 166.4(18)
F7 P1 F9 F2 178.8(18)
F5 P1 F9 F2 10(3)
F1 P1 F9 F2 -87.4(14)
F6 P1 F9 F2 -173(3)
F4 P1 F9 F2 177.5(3)
F3 P1 F9 F2 92.3(14)
F8 P1 F9 F2 -6.6(16)
F7 F4 F10 F5 36(5)
P1 F4 F10 F5 27(3)
F7 F4 F10 P1 9(3)
F8 F5 F10 F4 -61(5)
P1 F5 F10 F4 -27(3)
F8 F5 F10 P1 -33(3)
F7 P1 F10 F4 -5.3(17)
F5 P1 F10 F4 159(3)
F1 P1 F10 F4 -98.9(13)
F6 P1 F10 F4 -18(3)
F2 P1 F10 F4 177.9(3)
F3 P1 F10 F4 81.4(13)
F8 P1 F10 F4 -179.5(15)
F7 P1 F10 F5 -164.2(17)
F1 P1 F10 F5 102.2(15)
F6 P1 F10 F5 -176.6(4)
F4 P1 F10 F5 -159(3)
F2 P1 F10 F5 19(3)
F3 P1 F10 F5 -77.5(15)
F8 P1 F10 F5 21.6(18)
